data_4070050
loop_
_publ_author_name
'Ziemkowska, Wanda'
'Cyra\'nski, Michal&#x0337; K.'

_publ_section_title
;
 Synthesis and Structural Characterization of Some Alkylindium
 Bisphenoxides
;
_journal_issue 18
_journal_name_full Organometallics
_journal_page_first 5593
_journal_paper_doi 10.1021/om900585y
_journal_volume 28
_journal_year 2009
_chemical_formula_moiety 0.5(C30H51In3O3),0.0625(CH2Cl2),0.125(H2O)
_chemical_formula_sum 'C15.06 H25.88 Cl0.13 In1.5 O1.63'
_chemical_formula_weight 409.64
_chemical_name_systematic
; 
 ? 
;
_space_group_IT_number 101
_symmetry_cell_setting tetragonal
_symmetry_space_group_name_Hall 'P 4c -2c'
_symmetry_space_group_name_H-M 'P 42 c m'
_atom_sites_solution_hydrogens geom
_atom_sites_solution_primary direct
_atom_sites_solution_secondary difmap
_audit_creation_method SHELXL-97
_cell_angle_alpha 90.00
_cell_angle_beta 90.00
_cell_angle_gamma 90.00
_cell_formula_units_Z 8
_cell_length_a 19.7811(3)
_cell_length_b 19.7811(3)
_cell_length_c 9.1039(2)
_cell_measurement_temperature 100(2)
_cell_measurement_theta_max 28.6181
_cell_measurement_theta_min 2.9053
_cell_volume 3562.28(11)
_computing_structure_refinement 'SHELXL-97 (Sheldrick, 1997)'
_computing_structure_solution 'SHELXS-97 (Sheldrick, 1990)'
_diffrn_ambient_temperature 100(2)
_diffrn_detector_area_resol_mean 8.6479
_diffrn_measured_fraction_theta_full 0.984
_diffrn_measured_fraction_theta_max 0.984
_diffrn_measurement_device_type KM4CCD
_diffrn_measurement_method 'omega scan'
_diffrn_radiation_monochromator graphite
_diffrn_radiation_source 'fine-focus sealed tube'
_diffrn_radiation_type MoK\a
_diffrn_radiation_wavelength 0.71073
_diffrn_reflns_av_R_equivalents 0.0173
_diffrn_reflns_av_sigmaI/netI 0.0101
_diffrn_reflns_limit_h_max 23
_diffrn_reflns_limit_h_min -23
_diffrn_reflns_limit_k_max 23
_diffrn_reflns_limit_k_min -23
_diffrn_reflns_limit_l_max 7
_diffrn_reflns_limit_l_min -10
_diffrn_reflns_number 23713
_diffrn_reflns_theta_full 24.99
_diffrn_reflns_theta_max 24.99
_diffrn_reflns_theta_min 3.21
_exptl_absorpt_coefficient_mu 1.970
_exptl_absorpt_correction_type none
_exptl_crystal_colour Colourless
_exptl_crystal_density_diffrn 1.528
_exptl_crystal_density_method 'not measured'
_exptl_crystal_description prismatic
_exptl_crystal_F_000 1639
_exptl_crystal_size_max 0.22
_exptl_crystal_size_mid 0.18
_exptl_crystal_size_min 0.17
_refine_diff_density_max 0.673
_refine_diff_density_min -1.071
_refine_diff_density_rms 0.070
_refine_ls_abs_structure_details 'Flack H D (1983), Acta Cryst. A39, 876-881'
_refine_ls_abs_structure_Flack -0.04(4)
_refine_ls_extinction_method none
_refine_ls_goodness_of_fit_ref 0.972
_refine_ls_hydrogen_treatment constr
_refine_ls_matrix_type full
_refine_ls_number_parameters 195
_refine_ls_number_reflns 2532
_refine_ls_number_restraints 14
_refine_ls_restrained_S_all 1.045
_refine_ls_R_factor_all 0.0215
_refine_ls_R_factor_gt 0.0202
_refine_ls_shift/su_max 0.002
_refine_ls_shift/su_mean 0.000
_refine_ls_structure_factor_coef Fsqd
_refine_ls_weighting_details 'calc w=1/[\s^2^(Fo^2^)+(0.0417P)^2^+2.4757P] where P=(Fo^2^+2Fc^2^)/3'
_refine_ls_weighting_scheme calc
_refine_ls_wR_factor_gt 0.0533
_refine_ls_wR_factor_ref 0.0541
_reflns_number_gt 2453
_reflns_number_total 2532
_reflns_threshold_expression >2sigma(I)
_cod_data_source_file om900585y_si_002.cif
_cod_data_source_block compound2
_cod_depositor_comments
;
The following automatic conversions were performed:

'_symmetry_cell_setting' value 'Tetragonal' changed to 'tetragonal'
according to /home/saulius/struct/CIF-dictionaries/cif_core.dic
dictionary named 'cif_core.dic' version 2.4.2 from
2011-04-26.

'_exptl_absorpt_correction_type' value 'None' changed to
'none' according to
/home/saulius/struct/CIF-dictionaries/cif_core.dic dictionary named
'cif_core.dic' version 2.4.2 from 2011-04-26.

Automatic conversion script
Id: cif_fix_values 1715 2011-07-08 13:25:40Z adriana 
;
_cod_original_sg_symbol_H-M P4(2)cm
_cod_original_formula_sum 'C15.06 H25.88 Cl0.13 In1.50 O1.63'
_cod_database_code 4070050

loop_
_symmetry_equiv_pos_as_xyz
'x, y, z'
'-x, -y, z'
'-y, x, z+1/2'
'y, -x, z+1/2'
'x, -y, z+1/2'
'-x, y, z+1/2'
'-y, -x, z'
'y, x, z'

loop_
_atom_site_label
_atom_site_type_symbol
_atom_site_fract_x
_atom_site_fract_y
_atom_site_fract_z
_atom_site_U_iso_or_equiv
_atom_site_adp_type
_atom_site_occupancy
_atom_site_symmetry_multiplicity
_atom_site_calc_flag
_atom_site_refinement_flags
In1 In 0.746336(13) 0.891840(13) -0.06549(5) 0.03050(10) Uani 1 1 d U
In2 In 0.780089(12) 0.780089(12) 0.27266(5) 0.01876(10) Uani 1 2 d S
O1 O 0.71201(13) 0.82629(12) 0.1116(3) 0.0195(5) Uani 1 1 d .
O2 O 0.8371(2) 0.8371(2) -0.1148(7) 0.0596(13) Uani 1 2 d SU
C1 C 0.7846(3) 0.9810(2) 0.0426(8) 0.0509(15) Uani 1 1 d .
H1A H 0.7818 0.9750 0.1492 0.076 Uiso 1 1 calc R
H1B H 0.7576 1.0203 0.0134 0.076 Uiso 1 1 calc R
H1C H 0.8319 0.9881 0.0142 0.076 Uiso 1 1 calc R
C2 C 0.6791(3) 0.8677(3) -0.2420(7) 0.0580(15) Uani 1 1 d .
H2A H 0.6720 0.9079 -0.3031 0.087 Uiso 1 1 calc R
H2B H 0.6356 0.8527 -0.2019 0.087 Uiso 1 1 calc R
H2C H 0.6987 0.8315 -0.3019 0.087 Uiso 1 1 calc R
C3 C 0.8559(2) 0.8559(2) 0.3053(9) 0.0389(19) Uani 1 2 d S
H3A H 0.8342 0.8985 0.3334 0.058 Uiso 0.50 1 calc PR
H3B H 0.8813 0.8623 0.2140 0.058 Uiso 0.50 1 calc PR
H3C H 0.8868 0.8415 0.3834 0.058 Uiso 0.50 1 calc PR
C4 C 0.7166(2) 0.7166(2) 0.4009(8) 0.0329(15) Uani 1 2 d S
H4A H 0.7046 0.7398 0.4923 0.049 Uiso 0.50 1 calc PR
H4B H 0.7406 0.6746 0.4239 0.049 Uiso 0.50 1 calc PR
H4C H 0.6754 0.7062 0.3456 0.049 Uiso 0.50 1 calc PR
C5 C 0.8674(5) 0.8674(5) -0.2557(15) 0.088(2) Uani 1 2 d SU
H5A H 0.9001 0.8356 -0.2976 0.132 Uiso 0.50 1 calc PR
H5B H 0.8901 0.9101 -0.2323 0.132 Uiso 0.50 1 calc PR
H5C H 0.8312 0.8757 -0.3269 0.132 Uiso 0.50 1 calc PR
C6 C 0.7053(2) 0.7053(2) -0.0622(8) 0.0263(12) Uani 1 2 d S
H6A H 0.7406 0.7406 -0.0718 0.032 Uiso 1 2 calc SR
H6B H 0.6917 0.6917 -0.1626 0.032 Uiso 1 2 calc SR
C11 C 0.5316(2) 0.7863(2) 0.1578(6) 0.0299(10) Uani 1 1 d .
H8 H 0.4928 0.8027 0.2082 0.036 Uiso 1 1 calc R
C13 C 0.5921(2) 0.88962(18) 0.2550(5) 0.0265(9) Uani 1 1 d .
C14 C 0.5260(3) 0.9010(3) 0.3377(8) 0.0553(17) Uani 1 1 d .
H14A H 0.5301 0.9411 0.4002 0.083 Uiso 1 1 calc R
H14B H 0.5161 0.8614 0.3989 0.083 Uiso 1 1 calc R
H14C H 0.4892 0.9077 0.2671 0.083 Uiso 1 1 calc R
C15 C 0.6005(2) 0.9478(2) 0.1483(6) 0.0312(10) Uani 1 1 d .
H15A H 0.5637 0.9468 0.0761 0.047 Uiso 1 1 calc R
H15B H 0.6440 0.9435 0.0975 0.047 Uiso 1 1 calc R
H15C H 0.5992 0.9907 0.2022 0.047 Uiso 1 1 calc R
C16 C 0.6500(4) 0.8944(3) 0.3691(7) 0.075(3) Uani 1 1 d .
H16A H 0.6934 0.8975 0.3179 0.113 Uiso 1 1 calc R
H16B H 0.6496 0.8541 0.4316 0.113 Uiso 1 1 calc R
H16C H 0.6435 0.9348 0.4300 0.113 Uiso 1 1 calc R
C7 C 0.64945(18) 0.79494(18) 0.0997(5) 0.0195(8) Uani 1 1 d .
C8 C 0.6445(2) 0.7356(2) 0.0153(5) 0.0238(8) Uani 1 1 d .
C9 C 0.5822(2) 0.7036(2) 0.0047(6) 0.0324(10) Uani 1 1 d .
H9 H 0.5785 0.6637 -0.0528 0.039 Uiso 1 1 calc R
C10 C 0.5256(2) 0.7280(2) 0.0749(7) 0.0377(12) Uani 1 1 d .
C12 C 0.5916(2) 0.8218(2) 0.1703(5) 0.0228(8) Uani 1 1 d .
C17 C 0.4579(2) 0.6905(3) 0.0623(9) 0.0612(19) Uani 1 1 d .
H17A H 0.4509 0.6761 -0.0396 0.092 Uiso 1 1 calc R
H17B H 0.4210 0.7207 0.0919 0.092 Uiso 1 1 calc R
H17C H 0.4584 0.6507 0.1265 0.092 Uiso 1 1 calc R
Cl1S Cl 0.5529(5) 0.5529(5) 0.2676(17) 0.102(4) Uani 0.25 2 d SP
C1S C 0.5000 0.5000 0.360(5) 0.039(9) Uani 0.25 4 d SP
H1S1 H 0.5284 0.4716 0.4248 0.047 Uiso 0.13 2 calc SPR
H1S2 H 0.4716 0.5284 0.4248 0.047 Uiso 0.13 2 calc SPR
O1S O 0.0000 0.0000 0.572(4) 0.130(13) Uani 0.50 4 d SPD
H1S H 0.0293 0.0293 0.5098 0.130 Uiso 0.50 2 d SPRD

loop_
_atom_site_aniso_label
_atom_site_aniso_U_11
_atom_site_aniso_U_22
_atom_site_aniso_U_33
_atom_site_aniso_U_23
_atom_site_aniso_U_13
_atom_site_aniso_U_12
In1 0.03048(16) 0.02785(15) 0.03316(18) 0.01359(16) 0.00964(15) 0.01091(11)
In2 0.01938(12) 0.01938(12) 0.01751(18) -0.00209(13) -0.00209(13) 0.00382(14)
O1 0.0186(12) 0.0210(12) 0.0190(14) 0.0019(12) -0.0014(11) 0.0018(9)
O2 0.0535(15) 0.0535(15) 0.072(3) 0.0335(17) 0.0335(17) 0.027(2)
C1 0.043(3) 0.036(3) 0.074(5) 0.017(3) 0.003(3) -0.008(2)
C2 0.098(4) 0.049(3) 0.027(3) 0.006(3) -0.015(3) 0.017(3)
C3 0.0271(17) 0.0271(17) 0.062(6) -0.013(2) -0.013(2) 0.001(2)
C4 0.032(2) 0.032(2) 0.035(4) 0.009(2) 0.009(2) 0.010(2)
C5 0.086(3) 0.086(3) 0.092(5) 0.033(3) 0.033(3) 0.027(4)
C6 0.0305(16) 0.0305(16) 0.018(3) -0.008(2) -0.008(2) 0.009(2)
C11 0.0224(19) 0.025(2) 0.042(3) 0.0085(19) 0.0049(19) 0.0062(16)
C13 0.032(2) 0.0240(18) 0.024(2) -0.003(2) 0.001(2) 0.0096(15)
C14 0.070(4) 0.028(2) 0.068(4) 0.003(2) 0.046(3) 0.007(2)
C15 0.037(2) 0.0222(19) 0.035(3) -0.0001(19) 0.003(2) 0.0040(18)
C16 0.114(6) 0.065(4) 0.046(4) -0.031(3) -0.050(4) 0.063(4)
C7 0.0198(17) 0.0189(17) 0.020(2) 0.0049(15) -0.0048(17) 0.0033(14)
C8 0.0212(18) 0.0271(19) 0.023(2) -0.0004(18) -0.0100(17) 0.0059(16)
C9 0.030(2) 0.026(2) 0.041(3) -0.002(2) -0.012(2) 0.0005(18)
C10 0.020(2) 0.035(2) 0.058(4) 0.009(2) -0.016(2) -0.0006(18)
C12 0.0251(19) 0.0210(18) 0.022(2) 0.0057(16) -0.0002(17) 0.0053(15)
C17 0.025(2) 0.054(3) 0.105(6) 0.001(4) -0.013(3) -0.007(2)
Cl1S 0.126(6) 0.126(6) 0.054(6) -0.007(6) -0.007(6) -0.025(8)
C1S 0.038(12) 0.038(12) 0.04(2) 0.000 0.000 -0.020(17)
O1S 0.078(9) 0.078(9) 0.23(4) 0.000 0.000 -0.049(12)

loop_
_atom_type_symbol
_atom_type_description
_atom_type_scat_dispersion_real
_atom_type_scat_dispersion_imag
_atom_type_scat_source
In In -0.7276 1.3100 'International Tables Vol C Tables 4.2.6.8 and 6.1.1.4'
C C 0.0033 0.0016 'International Tables Vol C Tables 4.2.6.8 and 6.1.1.4'
H H 0.0000 0.0000 'International Tables Vol C Tables 4.2.6.8 and 6.1.1.4'
O O 0.0106 0.0060 'International Tables Vol C Tables 4.2.6.8 and 6.1.1.4'
Cl Cl 0.1484 0.1585 'International Tables Vol C Tables 4.2.6.8 and 6.1.1.4'

loop_
_geom_angle_atom_site_label_1
_geom_angle_atom_site_label_2
_geom_angle_atom_site_label_3
_geom_angle
_geom_angle_site_symmetry_1
_geom_angle_site_symmetry_3
C2 In1 O2 104.5(3) . .
C2 In1 C1 138.0(2) . .
O2 In1 C1 102.4(2) . .
C2 In1 O1 103.26(19) . .
O2 In1 O1 96.63(14) . .
C1 In1 O1 104.98(18) . .
C4 In2 C3 138.7(3) . .
C4 In2 O1 104.54(15) . 8
C3 In2 O1 103.37(17) . 8
C4 In2 O1 104.54(16) . .
C3 In2 O1 103.37(16) . .
O1 In2 O1 93.73(15) 8 .
C7 O1 In1 119.1(3) . .
C7 O1 In2 114.4(2) . .
In1 O1 In2 123.52(12) . .
C5 O2 In1 107.71(15) . 8
C5 O2 In1 107.71(15) . .
In1 O2 In1 143.3(3) 8 .
In1 C1 H1A 109.5 . .
In1 C1 H1B 109.5 . .
H1A C1 H1B 109.5 . .
In1 C1 H1C 109.5 . .
H1A C1 H1C 109.5 . .
H1B C1 H1C 109.5 . .
In1 C2 H2A 109.5 . .
In1 C2 H2B 109.5 . .
H2A C2 H2B 109.5 . .
In1 C2 H2C 109.5 . .
H2A C2 H2C 109.5 . .
H2B C2 H2C 109.5 . .
In2 C3 H3A 109.5 . .
In2 C3 H3B 109.5 . .
H3A C3 H3B 109.5 . .
In2 C3 H3C 109.5 . .
H3A C3 H3C 109.5 . .
H3B C3 H3C 109.5 . .
In2 C4 H4A 109.5 . .
In2 C4 H4B 109.5 . .
H4A C4 H4B 109.5 . .
In2 C4 H4C 109.5 . .
H4A C4 H4C 109.5 . .
H4B C4 H4C 109.5 . .
O2 C5 H5A 109.5 . .
O2 C5 H5B 109.5 . .
H5A C5 H5B 109.5 . .
O2 C5 H5C 109.5 . .
H5A C5 H5C 109.5 . .
H5B C5 H5C 109.5 . .
C8 C6 C8 114.1(6) . 8
C8 C6 H6A 108.7 . .
C8 C6 H6A 108.7 8 .
C8 C6 H6B 108.7 . .
C8 C6 H6B 108.7 8 .
H6A C6 H6B 107.6 . .
C12 C11 C10 122.6(4) . .
C12 C11 H8 118.7 . .
C10 C11 H8 118.7 . .
C15 C13 C14 107.4(4) . .
C15 C13 C16 107.6(4) . .
C14 C13 C16 107.1(5) . .
C15 C13 C12 109.9(4) . .
C14 C13 C12 111.6(4) . .
C16 C13 C12 113.1(3) . .
C13 C14 H14A 109.5 . .
C13 C14 H14B 109.5 . .
H14A C14 H14B 109.5 . .
C13 C14 H14C 109.5 . .
H14A C14 H14C 109.5 . .
H14B C14 H14C 109.5 . .
C13 C15 H15A 109.5 . .
C13 C15 H15B 109.5 . .
H15A C15 H15B 109.5 . .
C13 C15 H15C 109.5 . .
H15A C15 H15C 109.5 . .
H15B C15 H15C 109.5 . .
C13 C16 H16A 109.5 . .
C13 C16 H16B 109.5 . .
H16A C16 H16B 109.5 . .
C13 C16 H16C 109.5 . .
H16A C16 H16C 109.5 . .
H16B C16 H16C 109.5 . .
O1 C7 C8 118.5(4) . .
O1 C7 C12 121.2(3) . .
C8 C7 C12 120.3(4) . .
C9 C8 C7 118.7(4) . .
C9 C8 C6 119.4(4) . .
C7 C8 C6 121.9(4) . .
C10 C9 C8 121.9(4) . .
C10 C9 H9 119.0 . .
C8 C9 H9 119.0 . .
C9 C10 C11 118.5(4) . .
C9 C10 C17 120.4(5) . .
C11 C10 C17 121.1(5) . .
C11 C12 C7 117.8(4) . .
C11 C12 C13 119.0(4) . .
C7 C12 C13 123.1(4) . .
C10 C17 H17A 109.5 . .
C10 C17 H17B 109.5 . .
H17A C17 H17B 109.5 . .
C10 C17 H17C 109.5 . .
H17A C17 H17C 109.5 . .
H17B C17 H17C 109.5 . .
Cl1S C1S Cl1S 121(3) 2_665 .
Cl1S C1S H1S1 107.1 2_665 .
Cl1S C1S H1S1 107.1 . .
Cl1S C1S H1S2 107.1 2_665 .
Cl1S C1S H1S2 107.1 . .
H1S1 C1S H1S2 106.8 . .

loop_
_geom_bond_atom_site_label_1
_geom_bond_atom_site_label_2
_geom_bond_distance
_geom_bond_site_symmetry_2
In1 C2 2.140(6) .
In1 O2 2.1442(16) .
In1 C1 2.156(6) .
In1 O1 2.178(3) .
In2 C4 2.125(6) .
In2 C3 2.141(6) .
In2 O1 2.191(3) 8
In2 O1 2.191(3) .
O1 C7 1.388(5) .
O2 C5 1.537(12) .
O2 In1 2.1442(16) 8
C1 H1A 0.9800 .
C1 H1B 0.9800 .
C1 H1C 0.9800 .
C2 H2A 0.9800 .
C2 H2B 0.9800 .
C2 H2C 0.9800 .
C3 H3A 0.9800 .
C3 H3B 0.9800 .
C3 H3C 0.9800 .
C4 H4A 0.9800 .
C4 H4B 0.9800 .
C4 H4C 0.9800 .
C5 H5A 0.9800 .
C5 H5B 0.9800 .
C5 H5C 0.9800 .
C6 C8 1.518(6) .
C6 C8 1.518(6) 8
C6 H6A 0.9900 .
C6 H6B 0.9900 .
C11 C12 1.384(6) .
C11 C10 1.384(7) .
C11 H8 0.9500 .
C13 C15 1.515(6) .
C13 C14 1.526(7) .
C13 C16 1.549(7) .
C13 C12 1.548(6) .
C14 H14A 0.9800 .
C14 H14B 0.9800 .
C14 H14C 0.9800 .
C15 H15A 0.9800 .
C15 H15B 0.9800 .
C15 H15C 0.9800 .
C16 H16A 0.9800 .
C16 H16B 0.9800 .
C16 H16C 0.9800 .
C7 C8 1.406(6) .
C7 C12 1.415(6) .
C8 C9 1.389(6) .
C9 C10 1.376(7) .
C9 H9 0.9500 .
C10 C17 1.537(6) .
C17 H17A 0.9800 .
C17 H17B 0.9800 .
C17 H17C 0.9800 .
Cl1S C1S 1.70(3) .
C1S Cl1S 1.70(3) 2_665
C1S H1S1 0.9900 .
C1S H1S2 0.9900 .
O1S H1S 0.9968 .

loop_
_geom_torsion_atom_site_label_1
_geom_torsion_atom_site_label_2
_geom_torsion_atom_site_label_3
_geom_torsion_atom_site_label_4
_geom_torsion
_geom_torsion_site_symmetry_1
_geom_torsion_site_symmetry_4
C2 In1 O1 C7 -14.4(3) . .
O2 In1 O1 C7 -121.1(3) . .
C1 In1 O1 C7 134.2(3) . .
C2 In1 O1 In2 145.0(2) . .
O2 In1 O1 In2 38.4(2) . .
C1 In1 O1 In2 -66.4(2) . .
C4 In2 O1 C7 -14.9(3) . .
C3 In2 O1 C7 -164.2(3) . .
O1 In2 O1 C7 91.1(3) 8 .
C4 In2 O1 In1 -175.3(2) . .
C3 In2 O1 In1 35.5(2) . .
O1 In2 O1 In1 -69.19(16) 8 .
C2 In1 O2 C5 66.1(7) . .
C1 In1 O2 C5 -81.4(7) . .
O1 In1 O2 C5 171.7(7) . .
C2 In1 O2 In1 -98.3(6) . 8
C1 In1 O2 In1 114.3(6) . 8
O1 In1 O2 In1 7.3(6) . 8
In1 O1 C7 C8 81.2(4) . .
In2 O1 C7 C8 -80.1(4) . .
In1 O1 C7 C12 -98.7(4) . .
In2 O1 C7 C12 100.0(4) . .
O1 C7 C8 C9 179.2(4) . .
C12 C7 C8 C9 -0.9(6) . .
O1 C7 C8 C6 0.0(6) . .
C12 C7 C8 C6 179.9(4) . .
C8 C6 C8 C9 -77.0(6) 8 .
C8 C6 C8 C7 102.2(5) 8 .
C7 C8 C9 C10 -0.5(7) . .
C6 C8 C9 C10 178.7(5) . .
C8 C9 C10 C11 0.3(7) . .
C8 C9 C10 C17 -179.1(5) . .
C12 C11 C10 C9 1.4(7) . .
C12 C11 C10 C17 -179.3(5) . .
C10 C11 C12 C7 -2.7(7) . .
C10 C11 C12 C13 175.1(4) . .
O1 C7 C12 C11 -177.7(4) . .
C8 C7 C12 C11 2.4(6) . .
O1 C7 C12 C13 4.7(6) . .
C8 C7 C12 C13 -175.3(4) . .
C15 C13 C12 C11 -108.5(4) . .
C14 C13 C12 C11 10.4(6) . .
C16 C13 C12 C11 131.2(5) . .
C15 C13 C12 C7 69.2(5) . .
C14 C13 C12 C7 -171.9(4) . .
C16 C13 C12 C7 -51.1(6) . .
